data_2225554
loop_
_publ_author_name
'Shatrava, Iuliia O.'
'Sliva, Tatyana Yu.'
'Ovchynnikov, Vladimir A.'
'Konovalova, Irina S.'
'Amirkhanov, Vladimir M.'

_publ_section_title
;
 <i>catena</i>-Poly[neodymium(III)-bis[\m-<i>N</i>-(dimorpholinophosphoryl)benzenesulfonamidato]-sodium(I)-bis[\m-<i>N</i>-(dimorpholinophosphoryl)benzenesulfonamidato]]
;
_journal_coeditor_code HB5339
_journal_issue 4
_journal_name_full 'Acta Crystallographica Section E'
_journal_page_first m397
_journal_page_last m398
_journal_paper_doi 10.1107/S1600536810008214
_journal_volume 66
_journal_year 2010
_chemical_formula_iupac '[Na Nd (C14 H21 N3 O5 P S)4]'
_chemical_formula_moiety 'C56 H84 N12 Nd O20 P4 S4, Na'
_chemical_formula_sum 'C56 H84 N12 Na Nd O20 P4 S4'
_chemical_formula_weight 1664.72
_chemical_name_systematic
;
<i>catena</i>-Poly[neodymium(III)-bis[\m-<i>N</i>-
(dimorpholinophosphoryl)benzenesulfonamidato]-sodium(I)-bis[\m-<i>N</i>-
(dimorpholinophosphoryl)benzenesulfonamidato]]
;
_space_group_IT_number 218
_symmetry_cell_setting cubic
_symmetry_space_group_name_Hall 'P -4n 2 3'
_symmetry_space_group_name_H-M 'P -4 3 n'
_atom_sites_solution_hydrogens geom
_atom_sites_solution_primary direct
_atom_sites_solution_secondary difmap
_audit_creation_method SHELXL-97
_cell_angle_alpha 90.0
_cell_angle_beta 90.0
_cell_angle_gamma 90.0
_cell_formula_units_Z 6
_cell_length_a 22.943(5)
_cell_length_b 22.943(5)
_cell_length_c 22.943(5)
_cell_measurement_reflns_used 68542
_cell_measurement_temperature 293(2)
_cell_measurement_theta_max 32.11
_cell_measurement_theta_min 2.81
_cell_volume 12077(5)
_computing_cell_refinement 'CrysAlis RED (Oxford Diffraction, 2006)'
_computing_data_collection 'CrysAlis CCD (Oxford Diffraction, 2006)'
_computing_data_reduction 'CrysAlis RED (Oxford Diffraction, 2006)'
_computing_molecular_graphics 'ORTEP-3 (Farrugia, 1997)'
_computing_publication_material 'WinGX (Farrugia, 1999)'
_computing_structure_refinement 'SHELXL97 (Sheldrick, 2008)'
_computing_structure_solution 'SHELXS97 (Sheldrick, 2008)'
_diffrn_ambient_temperature 293(2)
_diffrn_detector_area_resol_mean 16.1827
_diffrn_measured_fraction_theta_full 0.998
_diffrn_measured_fraction_theta_max 0.998
_diffrn_measurement_device_type 'Oxford Diffraction KM-4 Xcalibur diffractometer with a Sapphire3 detector'
_diffrn_measurement_method '\w scans'
_diffrn_radiation_monochromator graphite
_diffrn_radiation_source 'fine-focus sealed tube'
_diffrn_radiation_type MoK\a
_diffrn_radiation_wavelength 0.71069
_diffrn_reflns_av_R_equivalents 0.1133
_diffrn_reflns_av_sigmaI/netI 0.0681
_diffrn_reflns_limit_h_max 32
_diffrn_reflns_limit_h_min -31
_diffrn_reflns_limit_k_max 32
_diffrn_reflns_limit_k_min -30
_diffrn_reflns_limit_l_max 32
_diffrn_reflns_limit_l_min -32
_diffrn_reflns_number 66051
_diffrn_reflns_theta_full 30.00
_diffrn_reflns_theta_max 30.00
_diffrn_reflns_theta_min 2.81
_diffrn_standards_interval_count 50
_diffrn_standards_number 2
_exptl_absorpt_coefficient_mu 0.903
_exptl_absorpt_correction_T_max 0.774
_exptl_absorpt_correction_T_min 0.614
_exptl_absorpt_correction_type multi-scan
_exptl_absorpt_process_details '(CrysAlis RED; Oxford Diffraction, 2006)'
_exptl_crystal_colour 'light violet'
_exptl_crystal_density_diffrn 1.373
_exptl_crystal_density_method 'not measured'
_exptl_crystal_description block
_exptl_crystal_F_000 5154
_exptl_crystal_size_max 0.60
_exptl_crystal_size_mid 0.40
_exptl_crystal_size_min 0.30
_refine_diff_density_max 1.166
_refine_diff_density_min -0.745
_refine_ls_abs_structure_details 'Flack (1983), 2727 Friedel pairs'
_refine_ls_abs_structure_Flack 0.05(3)
_refine_ls_extinction_method none
_refine_ls_goodness_of_fit_ref 1.424
_refine_ls_hydrogen_treatment constr
_refine_ls_matrix_type full
_refine_ls_number_parameters 174
_refine_ls_number_reflns 5883
_refine_ls_number_restraints 1
_refine_ls_restrained_S_all 1.425
_refine_ls_R_factor_all 0.1517
_refine_ls_R_factor_gt 0.0946
_refine_ls_shift/su_max 0.053
_refine_ls_shift/su_mean 0.002
_refine_ls_structure_factor_coef Fsqd
_refine_ls_weighting_details 'calc w=1/[\s^2^(Fo^2^)+(0.0311P)^2^+27.6297P] where P=(Fo^2^+2Fc^2^)/3'
_refine_ls_weighting_scheme calc
_refine_ls_wR_factor_gt 0.1525
_refine_ls_wR_factor_ref 0.1779
_reflns_number_gt 3713
_reflns_number_total 5883
_reflns_threshold_expression I>2\s(I)
_cod_data_source_file hb5339.cif
_cod_data_source_block I
_cod_database_code 2225554
_cod_database_fobs_code 2225554

loop_
_symmetry_equiv_pos_as_xyz
'x, y, z'
'-x, -y, z'
'x, -y, -z'
'-x, y, -z'
'z, x, y'
'y, z, x'
'-z, -x, y'
'-y, z, -x'
'z, -x, -y'
'-y, -z, x'
'-z, x, -y'
'y, -z, -x'
'y+1/2, x+1/2, z+1/2'
'-y+1/2, -x+1/2, z+1/2'
'-y+1/2, x+1/2, -z+1/2'
'y+1/2, -x+1/2, -z+1/2'
'x+1/2, z+1/2, y+1/2'
'z+1/2, y+1/2, x+1/2'
'-x+1/2, -z+1/2, y+1/2'
'z+1/2, -y+1/2, -x+1/2'
'-x+1/2, z+1/2, -y+1/2'
'-z+1/2, -y+1/2, x+1/2'
'x+1/2, -z+1/2, -y+1/2'
'-z+1/2, y+1/2, -x+1/2'

loop_
_atom_site_type_symbol
_atom_site_label
_atom_site_fract_x
_atom_site_fract_y
_atom_site_fract_z
_atom_site_U_iso_or_equiv
_atom_site_adp_type
_atom_site_calc_flag
_atom_site_refinement_flags
_atom_site_occupancy
_atom_site_disorder_assembly
_atom_site_disorder_group
Nd Nd1 0.2500 0.0000 0.5000 0.03890(11) Uani d S 1 . .
Na Na1 0.5000 0.0000 0.5000 0.0591(11) Uani d S 1 . .
P P1 0.34264(7) -0.11150(8) 0.56551(8) 0.0580(4) Uani d . 1 . .
S S1 0.38783(6) -0.07841(7) 0.45680(7) 0.0542(4) Uani d . 1 . .
C C1 0.3831(3) -0.1414(3) 0.4113(3) 0.0561(17) Uani d . 1 . .
N N1 0.3939(2) -0.1001(3) 0.5188(2) 0.0784(19) Uani d . 1 . .
N N2 0.3754(2) -0.1023(3) 0.6282(3) 0.0907(14) Uani d . 1 . .
N N3 0.3220(3) -0.1790(3) 0.5648(4) 0.126(2) Uani d . 1 . .
O O2 0.33520(14) -0.04482(17) 0.44606(16) 0.0497(10) Uani d . 1 . .
O O3 0.44068(16) -0.0500(2) 0.4378(2) 0.0719(13) Uani d . 1 . .
O O1 0.28838(15) -0.07562(17) 0.55946(17) 0.0526(11) Uani d . 1 . .
O O4 0.4251(3) -0.0792(4) 0.7367(2) 0.134(2) Uani d . 1 . .
O O5 0.2927(4) -0.2972(3) 0.5510(4) 0.163(3) Uani d . 1 . .
C C2 0.4310(3) -0.1778(3) 0.4091(3) 0.076(2) Uani d . 1 . .
H H2A 0.4651 -0.1699 0.4296 0.092 Uiso calc R 1 . .
C C3 0.4246(4) -0.2277(3) 0.3737(4) 0.108(3) Uani d . 1 . .
H H3A 0.4562 -0.2528 0.3701 0.129 Uiso calc R 1 . .
C C4 0.3754(5) -0.2411(4) 0.3447(4) 0.112(3) Uani d . 1 . .
H H4A 0.3734 -0.2741 0.3212 0.135 Uiso calc R 1 . .
C C5 0.3306(5) -0.2067(4) 0.3505(4) 0.111(3) Uani d . 1 . .
H H5A 0.2960 -0.2167 0.3321 0.133 Uiso calc R 1 . .
C C6 0.3325(4) -0.1552(3) 0.3833(3) 0.079(2) Uani d . 1 . .
H H6A 0.3000 -0.1311 0.3859 0.095 Uiso calc R 1 . .
C C7 0.4355(3) -0.0977(4) 0.6373(3) 0.0907(14) Uani d . 1 . .
H H7A 0.4509 -0.1370 0.6396 0.109 Uiso calc R 1 . .
H H7B 0.4521 -0.0800 0.6026 0.109 Uiso calc R 1 . .
C C8 0.4565(5) -0.0675(5) 0.6845(4) 0.134(2) Uani d . 1 . .
H H8A 0.4546 -0.0260 0.6763 0.161 Uiso calc R 1 . .
H H8B 0.4972 -0.0776 0.6903 0.161 Uiso calc R 1 . .
C C9 0.3442(3) -0.1124(4) 0.6830(3) 0.0907(14) Uani d . 1 . .
H H9A 0.3032 -0.1036 0.6778 0.109 Uiso calc R 1 . .
H H9B 0.3477 -0.1531 0.6939 0.109 Uiso calc R 1 . .
C C10 0.3674(4) -0.0770(6) 0.7282(4) 0.134(2) Uani d . 1 . .
H H10A 0.3569 -0.0368 0.7201 0.161 Uiso calc R 1 . .
H H10B 0.3484 -0.0878 0.7644 0.161 Uiso calc R 1 . .
C C12 0.2463(4) -0.2556(2) 0.5500(5) 0.163(3) Uani d D 1 . .
H H12A 0.2280 -0.2535 0.5880 0.196 Uiso calc R 1 . .
H H12B 0.2171 -0.2673 0.5218 0.196 Uiso calc R 1 . .
C C11 0.2713(3) -0.1964(2) 0.5334(5) 0.126(2) Uani d D 1 . .
H H11A 0.2807 -0.1969 0.4922 0.151 Uiso calc R 1 . .
H H11B 0.2414 -0.1671 0.5393 0.151 Uiso calc R 1 . .
C C13 0.3666(4) -0.2253(3) 0.5699(5) 0.126(2) Uani d . 1 . .
H H13A 0.3873 -0.2288 0.5332 0.151 Uiso calc R 1 . .
H H13B 0.3946 -0.2145 0.5997 0.151 Uiso calc R 1 . .
C C14 0.3422(5) -0.2777(4) 0.5838(6) 0.163(3) Uani d . 1 . .
H H14A 0.3308 -0.2761 0.6245 0.196 Uiso calc R 1 . .
H H14B 0.3723 -0.3072 0.5805 0.196 Uiso calc R 1 . .

loop_
_atom_site_aniso_label
_atom_site_aniso_U_11
_atom_site_aniso_U_22
_atom_site_aniso_U_33
_atom_site_aniso_U_12
_atom_site_aniso_U_13
_atom_site_aniso_U_23
Nd1 0.02596(19) 0.04536(15) 0.04536(15) 0.000 0.000 0.000
Na1 0.0368(17) 0.078(3) 0.063(2) 0.000 0.000 0.000
P1 0.0465(8) 0.0611(9) 0.0663(10) 0.0090(8) -0.0157(8) -0.0007(8)
S1 0.0324(6) 0.0678(9) 0.0624(9) 0.0034(7) -0.0001(7) -0.0180(8)
C1 0.049(3) 0.065(4) 0.055(3) 0.001(3) 0.016(3) -0.010(3)
N1 0.054(3) 0.113(4) 0.069(4) 0.041(3) -0.004(3) -0.008(3)
N2 0.052(2) 0.154(4) 0.066(2) -0.005(3) -0.0010(19) 0.018(3)
N3 0.091(3) 0.067(3) 0.219(6) 0.007(2) -0.064(3) 0.010(3)
O2 0.0341(17) 0.059(2) 0.056(2) -0.0013(18) 0.0033(18) -0.009(2)
O3 0.0338(19) 0.085(3) 0.097(3) 0.001(2) 0.007(2) -0.027(3)
O1 0.0365(18) 0.060(2) 0.061(2) 0.0045(18) 0.0008(18) 0.017(2)
O4 0.119(4) 0.212(5) 0.071(3) -0.029(4) -0.014(3) 0.000(3)
O5 0.194(6) 0.080(3) 0.216(6) -0.016(3) -0.067(5) 0.034(4)
C2 0.073(4) 0.067(4) 0.090(5) 0.009(4) 0.023(4) -0.002(4)
C3 0.143(7) 0.073(5) 0.106(6) 0.021(5) 0.074(5) -0.001(4)
C4 0.159(9) 0.077(5) 0.100(6) -0.018(6) 0.034(6) -0.031(5)
C5 0.137(8) 0.106(6) 0.091(6) -0.034(6) 0.003(6) -0.041(5)
C6 0.086(5) 0.082(5) 0.070(4) -0.009(4) -0.007(4) -0.009(4)
C7 0.052(2) 0.154(4) 0.066(2) -0.005(3) -0.0010(19) 0.018(3)
C8 0.119(4) 0.212(5) 0.071(3) -0.029(4) -0.014(3) 0.000(3)
C9 0.052(2) 0.154(4) 0.066(2) -0.005(3) -0.0010(19) 0.018(3)
C10 0.119(4) 0.212(5) 0.071(3) -0.029(4) -0.014(3) 0.000(3)
C12 0.194(6) 0.080(3) 0.216(6) -0.016(3) -0.067(5) 0.034(4)
C11 0.091(3) 0.067(3) 0.219(6) 0.007(2) -0.064(3) 0.010(3)
C13 0.091(3) 0.067(3) 0.219(6) 0.007(2) -0.064(3) 0.010(3)
C14 0.194(6) 0.080(3) 0.216(6) -0.016(3) -0.067(5) 0.034(4)

loop_
_atom_type_symbol
_atom_type_description
_atom_type_scat_dispersion_real
_atom_type_scat_dispersion_imag
_atom_type_scat_source
C C 0.0033 0.0016 'International Tables Vol C Tables 4.2.6.8 and 6.1.1.4'
H H 0.0000 0.0000 'International Tables Vol C Tables 4.2.6.8 and 6.1.1.4'
N N 0.0061 0.0033 'International Tables Vol C Tables 4.2.6.8 and 6.1.1.4'
O O 0.0106 0.0060 'International Tables Vol C Tables 4.2.6.8 and 6.1.1.4'
Na Na 0.0362 0.0249 'International Tables Vol C Tables 4.2.6.8 and 6.1.1.4'
P P 0.1023 0.0942 'International Tables Vol C Tables 4.2.6.8 and 6.1.1.4'
S S 0.1246 0.1234 'International Tables Vol C Tables 4.2.6.8 and 6.1.1.4'
Nd Nd -0.1943 3.0179 'International Tables Vol C Tables 4.2.6.8 and 6.1.1.4'

loop_
_geom_angle_atom_site_label_1
_geom_angle_atom_site_label_2
_geom_angle_atom_site_label_3
_geom_angle_site_symmetry_1
_geom_angle_site_symmetry_3
_geom_angle
_geom_angle_publ_flag
O1 Nd1 O1 19 3_556 97.89(6) ?
O1 Nd1 O1 19 . 97.89(6) ?
O1 Nd1 O1 3_556 . 136.50(17) ?
O1 Nd1 O1 19 21_545 136.50(17) ?
O1 Nd1 O1 3_556 21_545 97.89(6) ?
O1 Nd1 O1 . 21_545 97.89(6) ?
O1 Nd1 O2 19 3_556 151.18(12) ?
O1 Nd1 O2 3_556 3_556 72.42(12) ?
O1 Nd1 O2 . 3_556 74.32(13) ?
O1 Nd1 O2 21_545 3_556 72.30(12) ?
O1 Nd1 O2 19 . 72.30(12) ?
O1 Nd1 O2 3_556 . 74.32(13) ?
O1 Nd1 O2 . . 72.42(12) ?
O1 Nd1 O2 21_545 . 151.18(12) ?
O2 Nd1 O2 3_556 . 78.92(16) ?
O1 Nd1 O2 19 21_545 74.32(13) ?
O1 Nd1 O2 3_556 21_545 151.18(12) ?
O1 Nd1 O2 . 21_545 72.30(12) ?
O1 Nd1 O2 21_545 21_545 72.42(12) ?
O2 Nd1 O2 3_556 21_545 126.59(10) ?
O2 Nd1 O2 . 21_545 126.59(10) ?
O1 Nd1 O2 19 19 72.42(12) ?
O1 Nd1 O2 3_556 19 72.30(12) ?
O1 Nd1 O2 . 19 151.18(12) ?
O1 Nd1 O2 21_545 19 74.32(13) ?
O2 Nd1 O2 3_556 19 126.59(10) ?
O2 Nd1 O2 . 19 126.59(10) ?
O2 Nd1 O2 21_545 19 78.92(16) ?
O3 Na1 O3 . 4_656 119.6(2) ?
O3 Na1 O3 . 2_655 102.5(2) ?
O3 Na1 O3 4_656 2_655 106.8(2) ?
O3 Na1 O3 . 3_556 106.8(2) ?
O3 Na1 O3 4_656 3_556 102.5(2) ?
O3 Na1 O3 2_655 3_556 119.6(2) ?
O3 Na1 S1 . . 21.69(11) ?
O3 Na1 S1 4_656 . 112.32(11) ?
O3 Na1 S1 2_655 . 123.55(12) ?
O3 Na1 S1 3_556 . 89.82(10) ?
O3 Na1 S1 . 2_655 123.55(12) ?
O3 Na1 S1 4_656 2_655 89.82(10) ?
O3 Na1 S1 2_655 2_655 21.69(11) ?
O3 Na1 S1 3_556 2_655 112.32(11) ?
S1 Na1 S1 . 2_655 144.97(6) ?
O3 Na1 S1 . 4_656 112.32(11) ?
O3 Na1 S1 4_656 4_656 21.69(11) ?
O3 Na1 S1 2_655 4_656 89.82(10) ?
O3 Na1 S1 3_556 4_656 123.55(12) ?
S1 Na1 S1 . 4_656 113.77(6) ?
S1 Na1 S1 2_655 4_656 77.18(5) ?
O3 Na1 S1 . 3_556 89.82(10) ?
O3 Na1 S1 4_656 3_556 123.55(12) ?
O3 Na1 S1 2_655 3_556 112.32(11) ?
O3 Na1 S1 3_556 3_556 21.69(11) ?
S1 Na1 S1 . 3_556 77.18(5) ?
S1 Na1 S1 2_655 3_556 113.77(6) ?
S1 Na1 S1 4_656 3_556 144.97(6) ?
O1 P1 N1 . . 117.1(3) ?
O1 P1 N3 . . 106.4(3) ?
N1 P1 N3 . . 111.2(4) ?
O1 P1 N2 . . 113.1(3) ?
N1 P1 N2 . . 103.2(3) ?
N3 P1 N2 . . 105.4(4) ?
O3 S1 O2 . . 114.0(3) ?
O3 S1 N1 . . 110.8(3) ?
O2 S1 N1 . . 114.2(3) ?
O3 S1 C1 . . 103.8(3) ?
O2 S1 C1 . . 106.2(3) ?
N1 S1 C1 . . 106.8(3) ?
O3 S1 Na1 . . 35.73(19) ?
O2 S1 Na1 . . 114.25(17) ?
N1 S1 Na1 . . 79.9(2) ?
C1 S1 Na1 . . 131.7(2) ?
C6 C1 C2 . . 121.4(6) ?
C6 C1 S1 . . 121.0(5) ?
C2 C1 S1 . . 117.5(5) ?
S1 N1 P1 . . 127.6(3) ?
C7 N2 C9 . . 111.4(6) ?
C7 N2 P1 . . 126.4(5) ?
C9 N2 P1 . . 120.7(5) ?
C11 N3 C13 . . 113.8(7) ?
C11 N3 P1 . . 120.7(5) ?
C13 N3 P1 . . 119.0(6) ?
S1 O2 Nd1 . . 140.7(2) ?
S1 O3 Na1 . . 122.6(3) ?
P1 O1 Nd1 . . 139.6(2) ?
C10 O4 C8 . . 111.7(7) ?
C12 O5 C14 . . 112.9(8) ?
C1 C2 C3 . . 115.3(7) ?
C1 C2 H2A . . 122.4 ?
C3 C2 H2A . . 122.4 ?
C4 C3 C2 . . 123.9(8) ?
C4 C3 H3A . . 118.1 ?
C2 C3 H3A . . 118.1 ?
C5 C4 C3 . . 118.2(9) ?
C5 C4 H4A . . 120.9 ?
C3 C4 H4A . . 120.9 ?
C4 C5 C6 . . 122.8(9) ?
C4 C5 H5A . . 118.6 ?
C6 C5 H5A . . 118.6 ?
C1 C6 C5 . . 118.3(8) ?
C1 C6 H6A . . 120.8 ?
C5 C6 H6A . . 120.8 ?
C8 C7 N2 . . 120.1(8) ?
C8 C7 H7A . . 107.3 ?
N2 C7 H7A . . 107.3 ?
C8 C7 H7B . . 107.3 ?
N2 C7 H7B . . 107.3 ?
H7A C7 H7B . . 106.9 ?
C7 C8 O4 . . 113.0(9) ?
C7 C8 H8A . . 109.0 ?
O4 C8 H8A . . 109.0 ?
C7 C8 H8B . . 109.0 ?
O4 C8 H8B . . 109.0 ?
H8A C8 H8B . . 107.8 ?
C10 C9 N2 . . 110.7(7) ?
C10 C9 H9A . . 109.5 ?
N2 C9 H9A . . 109.5 ?
C10 C9 H9B . . 109.5 ?
N2 C9 H9B . . 109.5 ?
H9A C9 H9B . . 108.1 ?
O4 C10 C9 . . 117.0(9) ?
O4 C10 H10A . . 108.1 ?
C9 C10 H10A . . 108.1 ?
O4 C10 H10B . . 108.1 ?
C9 C10 H10B . . 108.1 ?
H10A C10 H10B . . 107.3 ?
O5 C12 C11 . . 108.6(7) ?
O5 C12 H12A . . 110.0 ?
C11 C12 H12A . . 110.0 ?
O5 C12 H12B . . 110.0 ?
C11 C12 H12B . . 110.0 ?
H12A C12 H12B . . 108.3 ?
N3 C11 C12 . . 115.6(7) ?
N3 C11 H11A . . 108.4 ?
C12 C11 H11A . . 108.4 ?
N3 C11 H11B . . 108.4 ?
C12 C11 H11B . . 108.4 ?
H11A C11 H11B . . 107.5 ?
C14 C13 N3 . . 111.6(8) ?
C14 C13 H13A . . 109.3 ?
N3 C13 H13A . . 109.3 ?
C14 C13 H13B . . 109.3 ?
N3 C13 H13B . . 109.3 ?
H13A C13 H13B . . 108.0 ?
C13 C14 O5 . . 118.5(10) ?
C13 C14 H14A . . 107.7 ?
O5 C14 H14A . . 107.7 ?
C13 C14 H14B . . 107.7 ?
O5 C14 H14B . . 107.7 ?
H14A C14 H14B . . 107.1 ?

loop_
_geom_bond_atom_site_label_1
_geom_bond_atom_site_label_2
_geom_bond_site_symmetry_2
_geom_bond_distance
_geom_bond_publ_flag
Nd1 O1 19 2.376(4) ?
Nd1 O1 3_556 2.376(4) ?
Nd1 O1 . 2.376(4) y
Nd1 O1 21_545 2.376(4) ?
Nd1 O2 3_556 2.532(4) ?
Nd1 O2 . 2.532(4) y
Nd1 O2 21_545 2.532(4) ?
Nd1 O2 19 2.532(4) ?
Na1 O3 . 2.282(4) y
Na1 O3 4_656 2.282(4) ?
Na1 O3 2_655 2.282(4) ?
Na1 O3 3_556 2.282(4) ?
Na1 S1 . 3.2926(16) ?
Na1 S1 2_655 3.2926(16) ?
Na1 S1 4_656 3.2926(16) ?
Na1 S1 3_556 3.2926(16) ?
P1 O1 . 1.499(4) ?
P1 N1 . 1.613(6) ?
P1 N3 . 1.619(7) ?
P1 N2 . 1.637(7) ?
S1 O3 . 1.444(4) ?
S1 O2 . 1.453(4) ?
S1 N1 . 1.513(6) ?
S1 C1 . 1.787(6) ?
C1 C6 . 1.365(10) ?
C1 C2 . 1.380(9) ?
N2 C7 . 1.400(9) ?
N2 C9 . 1.465(9) ?
N3 C11 . 1.425(11) ?
N3 C13 . 1.478(10) ?
O4 C10 . 1.340(11) ?
O4 C8 . 1.424(10) ?
O5 C12 . 1.429(10) ?
O5 C14 . 1.434(13) ?
C2 C3 . 1.413(10) ?
C2 H2A . 0.9300 ?
C3 C4 . 1.345(13) ?
C3 H3A . 0.9300 ?
C4 C5 . 1.302(13) ?
C4 H4A . 0.9300 ?
C5 C6 . 1.400(11) ?
C5 H5A . 0.9300 ?
C6 H6A . 0.9300 ?
C7 C8 . 1.374(12) ?
C7 H7A . 0.9700 ?
C7 H7B . 0.9700 ?
C8 H8A . 0.9700 ?
C8 H8B . 0.9700 ?
C9 C10 . 1.421(13) ?
C9 H9A . 0.9700 ?
C9 H9B . 0.9700 ?
C10 H10A . 0.9700 ?
C10 H10B . 0.9700 ?
C12 C11 . 1.524(5) ?
C12 H12A . 0.9700 ?
C12 H12B . 0.9700 ?
C11 H11A . 0.9700 ?
C11 H11B . 0.9700 ?
C13 C14 . 1.364(12) ?
C13 H13A . 0.9700 ?
C13 H13B . 0.9700 ?
C14 H14A . 0.9700 ?
C14 H14B . 0.9700 ?

loop_
_geom_torsion_atom_site_label_1
_geom_torsion_atom_site_label_2
_geom_torsion_atom_site_label_3
_geom_torsion_atom_site_label_4
_geom_torsion_site_symmetry_1
_geom_torsion_site_symmetry_2
_geom_torsion_site_symmetry_3
_geom_torsion_site_symmetry_4
_geom_torsion
_geom_torsion_publ_flag
O3 Na1 S1 O3 4_656 . . . -114.4(4) ?
O3 Na1 S1 O3 2_655 . . . 15.9(4) ?
O3 Na1 S1 O3 3_556 . . . 142.1(2) ?
S1 Na1 S1 O3 2_655 . . . 11.0(3) ?
S1 Na1 S1 O3 4_656 . . . -90.9(3) ?
S1 Na1 S1 O3 3_556 . . . 124.3(3) ?
O3 Na1 S1 O2 . . . . -98.0(4) ?
O3 Na1 S1 O2 4_656 . . . 147.6(2) ?
O3 Na1 S1 O2 2_655 . . . -82.1(2) ?
O3 Na1 S1 O2 3_556 . . . 44.1(2) ?
S1 Na1 S1 O2 2_655 . . . -86.97(18) ?
S1 Na1 S1 O2 4_656 . . . 171.15(19) ?
S1 Na1 S1 O2 3_556 . . . 26.33(17) ?
O3 Na1 S1 N1 . . . . 149.9(4) ?
O3 Na1 S1 N1 4_656 . . . 35.5(2) ?
O3 Na1 S1 N1 2_655 . . . 165.7(2) ?
O3 Na1 S1 N1 3_556 . . . -68.0(2) ?
S1 Na1 S1 N1 2_655 . . . 160.9(2) ?
S1 Na1 S1 N1 4_656 . . . 59.0(2) ?
S1 Na1 S1 N1 3_556 . . . -85.8(2) ?
O3 Na1 S1 C1 . . . . 46.3(4) ?
O3 Na1 S1 C1 4_656 . . . -68.1(3) ?
O3 Na1 S1 C1 2_655 . . . 62.2(3) ?
O3 Na1 S1 C1 3_556 . . . -171.6(3) ?
S1 Na1 S1 C1 2_655 . . . 57.3(3) ?
S1 Na1 S1 C1 4_656 . . . -44.6(3) ?
S1 Na1 S1 C1 3_556 . . . 170.6(3) ?
O3 S1 C1 C6 . . . . -131.8(6) ?
O2 S1 C1 C6 . . . . -11.2(6) ?
N1 S1 C1 C6 . . . . 111.1(6) ?
Na1 S1 C1 C6 . . . . -157.6(4) ?
O3 S1 C1 C2 . . . . 53.1(6) ?
O2 S1 C1 C2 . . . . 173.7(5) ?
N1 S1 C1 C2 . . . . -64.0(6) ?
Na1 S1 C1 C2 . . . . 27.4(7) ?
O3 S1 N1 P1 . . . . 154.8(4) ?
O2 S1 N1 P1 . . . . 24.4(6) ?
C1 S1 N1 P1 . . . . -92.7(5) ?
Na1 S1 N1 P1 . . . . 136.6(5) ?
O1 P1 N1 S1 . . . . -28.1(6) ?
N3 P1 N1 S1 . . . . 94.4(6) ?
N2 P1 N1 S1 . . . . -153.0(5) ?
O1 P1 N2 C7 . . . . -139.0(7) ?
N1 P1 N2 C7 . . . . -11.5(8) ?
N3 P1 N2 C7 . . . . 105.2(8) ?
O1 P1 N2 C9 . . . . 56.4(8) ?
N1 P1 N2 C9 . . . . -176.2(7) ?
N3 P1 N2 C9 . . . . -59.4(8) ?
O1 P1 N3 C11 . . . . 29.9(9) ?
N1 P1 N3 C11 . . . . -98.7(8) ?
N2 P1 N3 C11 . . . . 150.2(8) ?
O1 P1 N3 C13 . . . . 179.8(8) ?
N1 P1 N3 C13 . . . . 51.3(9) ?
N2 P1 N3 C13 . . . . -59.9(9) ?
O3 S1 O2 Nd1 . . . . -121.0(4) ?
N1 S1 O2 Nd1 . . . . 7.8(5) ?
C1 S1 O2 Nd1 . . . . 125.3(4) ?
Na1 S1 O2 Nd1 . . . . -81.7(3) ?
O1 Nd1 O2 S1 19 . . . -126.9(4) ?
O1 Nd1 O2 S1 3_556 . . . 129.2(4) ?
O1 Nd1 O2 S1 . . . . -22.3(3) ?
O1 Nd1 O2 S1 21_545 . . . 51.6(5) ?
O2 Nd1 O2 S1 3_556 . . . 54.6(3) ?
O2 Nd1 O2 S1 21_545 . . . -73.1(3) ?
O2 Nd1 O2 S1 19 . . . -177.7(3) ?
O2 S1 O3 Na1 . . . . 98.6(3) ?
N1 S1 O3 Na1 . . . . -31.9(4) ?
C1 S1 O3 Na1 . . . . -146.2(3) ?
O3 Na1 O3 S1 4_656 . . . 75.7(3) ?
O3 Na1 O3 S1 2_655 . . . -166.5(4) ?
O3 Na1 O3 S1 3_556 . . . -39.9(2) ?
S1 Na1 O3 S1 2_655 . . . -172.4(2) ?
S1 Na1 O3 S1 4_656 . . . 98.4(3) ?
S1 Na1 O3 S1 3_556 . . . -53.7(3) ?
N1 P1 O1 Nd1 . . . . -1.5(5) ?
N3 P1 O1 Nd1 . . . . -126.5(5) ?
N2 P1 O1 Nd1 . . . . 118.3(4) ?
O1 Nd1 O1 P1 19 . . . 86.0(3) ?
O1 Nd1 O1 P1 3_556 . . . -24.3(3) ?
O1 Nd1 O1 P1 21_545 . . . -134.7(4) ?
O2 Nd1 O1 P1 3_556 . . . -65.6(4) ?
O2 Nd1 O1 P1 . . . . 17.5(4) ?
O2 Nd1 O1 P1 21_545 . . . 156.7(4) ?
O2 Nd1 O1 P1 19 . . . 153.6(3) ?
C6 C1 C2 C3 . . . . 3.4(10) ?
S1 C1 C2 C3 . . . . 178.5(5) ?
C1 C2 C3 C4 . . . . -1.8(12) ?
C2 C3 C4 C5 . . . . -1.3(14) ?
C3 C4 C5 C6 . . . . 2.9(14) ?
C2 C1 C6 C5 . . . . -2.0(11) ?
S1 C1 C6 C5 . . . . -176.9(6) ?
C4 C5 C6 C1 . . . . -1.4(13) ?
C9 N2 C7 C8 . . . . -40.8(12) ?
P1 N2 C7 C8 . . . . 153.3(8) ?
N2 C7 C8 O4 . . . . 42.8(13) ?
C10 O4 C8 C7 . . . . -46.7(13) ?
C7 N2 C9 C10 . . . . 41.8(11) ?
P1 N2 C9 C10 . . . . -151.4(7) ?
C8 O4 C10 C9 . . . . 54.2(13) ?
N2 C9 C10 O4 . . . . -52.2(12) ?
C14 O5 C12 C11 . . . . 49.2(12) ?
C13 N3 C11 C12 . . . . 45.9(12) ?
P1 N3 C11 C12 . . . . -162.7(7) ?
O5 C12 C11 N3 . . . . -48.4(12) ?
C11 N3 C13 C14 . . . . -44.0(14) ?
P1 N3 C13 C14 . . . . 164.1(9) ?
N3 C13 C14 O5 . . . . 48.7(16) ?
C12 O5 C14 C13 . . . . -54.3(15) ?
